data_7047588
loop_
_publ_author_name
'Arumugam, Ramar'
'Shankar, Bhaskaran'
'Shanmugam, Ramasamy'
'Arumuganathan, T.'
'Sathiyendiran, Malaichamy'

_publ_section_title
;
 Phosphine oxide-based tricarbonylrhenium(i) complexes from
 phosphine/phosphine oxide and dihydroxybenzoquinones.
;
_journal_issue 39
_journal_name_full 'Dalton transactions (Cambridge, England : 2003)'
_journal_page_first 13894
_journal_page_last 13901
_journal_paper_doi 10.1039/c8dt02985g
_journal_volume 47
_journal_year 2018
_chemical_formula_sum 'C48 H32 O14 P2 Re2'
_chemical_formula_weight 1267.07
_space_group_crystal_system monoclinic
_space_group_IT_number 15
_space_group_name_Hall '-C 2yc'
_space_group_name_H-M_alt 'C 1 2/c 1'
_symmetry_space_group_name_Hall '-C 2yc'
_symmetry_space_group_name_H-M 'C 1 2/c 1'
_atom_sites_solution_hydrogens geom
_audit_creation_method SHELXL-2018/3
_audit_update_record
;
2018-08-26 deposited with the CCDC.
2018-09-03 downloaded from the CCDC.
;
_cell_angle_alpha 90
_cell_angle_beta 97.093(2)
_cell_angle_gamma 90
_cell_formula_units_Z 4
_cell_length_a 25.0720(18)
_cell_length_b 12.5382(10)
_cell_length_c 14.8004(12)
_cell_measurement_reflns_used 9981
_cell_measurement_temperature 296(2)
_cell_measurement_theta_max 26.46
_cell_measurement_theta_min 2.77
_cell_volume 4617.0(6)
_computing_cell_refinement 'Bruker SAINT'
_computing_data_collection 'Bruker APEX2'
_computing_data_reduction 'Bruker SAINT'
_computing_molecular_graphics 'Bruker SHELXTL'
_computing_publication_material 'Bruker SHELXTL'
_computing_structure_refinement 'SHELXL-2018/3 (Sheldrick, 2018)'
_computing_structure_solution 'SHELXS-97 (Sheldrick 2008)'
_diffrn_ambient_temperature 296(2)
_diffrn_measured_fraction_theta_full 0.999
_diffrn_measured_fraction_theta_max 0.996
_diffrn_measurement_device_type 'Bruker APEX-II CCD'
_diffrn_measurement_method '\f and \w scans'
_diffrn_radiation_type MoK\a
_diffrn_radiation_wavelength 0.71073
_diffrn_reflns_av_R_equivalents 0.0496
_diffrn_reflns_av_unetI/netI 0.0237
_diffrn_reflns_Laue_measured_fraction_full 0.999
_diffrn_reflns_Laue_measured_fraction_max 0.996
_diffrn_reflns_limit_h_max 32
_diffrn_reflns_limit_h_min -32
_diffrn_reflns_limit_k_max 16
_diffrn_reflns_limit_k_min -16
_diffrn_reflns_limit_l_max 19
_diffrn_reflns_limit_l_min -19
_diffrn_reflns_number 67057
_diffrn_reflns_point_group_measured_fraction_full 0.999
_diffrn_reflns_point_group_measured_fraction_max 0.996
_diffrn_reflns_theta_full 25.242
_diffrn_reflns_theta_max 27.577
_diffrn_reflns_theta_min 2.225
_exptl_absorpt_coefficient_mu 5.376
_exptl_absorpt_correction_T_max 0.705
_exptl_absorpt_correction_T_min 0.673
_exptl_absorpt_correction_type multi-scan
_exptl_absorpt_process_details SADABS
_exptl_crystal_colour 'Dark red'
_exptl_crystal_density_diffrn 1.823
_exptl_crystal_description Needle
_exptl_crystal_F_000 2448
_exptl_crystal_size_max 0.080
_exptl_crystal_size_mid 0.070
_exptl_crystal_size_min 0.070
_refine_diff_density_max 1.332
_refine_diff_density_min -0.892
_refine_diff_density_rms 0.102
_refine_ls_extinction_method none
_refine_ls_goodness_of_fit_ref 1.119
_refine_ls_hydrogen_treatment constr
_refine_ls_matrix_type full
_refine_ls_number_parameters 280
_refine_ls_number_reflns 5327
_refine_ls_number_restraints 1
_refine_ls_restrained_S_all 1.124
_refine_ls_R_factor_all 0.0468
_refine_ls_R_factor_gt 0.0319
_refine_ls_shift/su_max 0.005
_refine_ls_shift/su_mean 0.000
_refine_ls_structure_factor_coef Fsqd
_refine_ls_weighting_details 'w=1/[\s^2^(Fo^2^)+(0.0229P)^2^+19.1335P] where P=(Fo^2^+2Fc^2^)/3'
_refine_ls_weighting_scheme calc
_refine_ls_wR_factor_gt 0.0654
_refine_ls_wR_factor_ref 0.0705
_reflns_Friedel_coverage 0.000
_reflns_number_gt 4370
_reflns_number_total 5327
_reflns_threshold_expression 'I > 2\s(I)'
_cod_data_source_file c8dt02985g2.cif
_cod_data_source_block Compound_4
_cod_depositor_comments 'Adding full bibliography for 7047584--7047588.cif.'
_cod_database_code 7047588
_shelx_shelxl_version_number 2018/3
_shelx_space_group_comment
;
The symmetry employed for this shelxl refinement is uniquely defined
by the following loop, which should always be used as a source of
symmetry information in preference to the above space-group names.
They are only intended as comments.
;
_shelx_estimated_absorpt_t_min 0.673
_shelx_estimated_absorpt_t_max 0.705

loop_
_space_group_symop_operation_xyz
'x, y, z'
'-x, y, -z+1/2'
'x+1/2, y+1/2, z'
'-x+1/2, y+1/2, -z+1/2'
'-x, -y, -z'
'x, -y, z-1/2'
'-x+1/2, -y+1/2, -z'
'x+1/2, -y+1/2, z-1/2'

loop_
_atom_site_label
_atom_site_type_symbol
_atom_site_fract_x
_atom_site_fract_y
_atom_site_fract_z
_atom_site_U_iso_or_equiv
_atom_site_adp_type
_atom_site_occupancy
_atom_site_site_symmetry_order
_atom_site_calc_flag
_atom_site_refinement_flags_posn
_atom_site_refinement_flags_adp
Re1 Re 0.59547(2) 0.78888(2) 0.53926(2) 0.04303(7) Uani 1 1 d . .
P1 P 0.65960(5) 0.68263(9) 0.74356(8) 0.0415(3) Uani 1 1 d . .
O4 O 0.64479(13) 0.7577(3) 0.6664(2) 0.0506(8) Uani 1 1 d . .
O6 O 0.64968(11) 0.6721(2) 0.4965(2) 0.0431(7) Uani 1 1 d . .
O5 O 0.66689(11) 0.8762(2) 0.5204(2) 0.0443(7) Uani 1 1 d . .
O1 O 0.53712(18) 0.8382(4) 0.3514(3) 0.0867(13) Uani 1 1 d . .
C23 C 0.69844(17) 0.7019(3) 0.4987(3) 0.0385(9) Uani 1 1 d . .
O3 O 0.53637(18) 0.9738(4) 0.6143(4) 0.0985(15) Uani 1 1 d . .
C22 C 0.70773(17) 0.8207(3) 0.5107(3) 0.0381(9) Uani 1 1 d . .
C24 C 0.741385 0.635801 0.489716 0.041 Uani 1 1 d . U
C4 C 0.64943(18) 0.7472(4) 0.8478(3) 0.0452(10) Uani 1 1 d . .
C16 C 0.72933(18) 0.6484(3) 0.7477(3) 0.0426(10) Uani 1 1 d . .
O2 O 0.50085(17) 0.6438(4) 0.5652(4) 0.1007(16) Uani 1 1 d . .
C10 C 0.62241(18) 0.5606(4) 0.7352(3) 0.0464(10) Uani 1 1 d . .
C3 C 0.5576(2) 0.9031(4) 0.5851(4) 0.0597(13) Uani 1 1 d . .
C17 C 0.7649(2) 0.7260(4) 0.7262(3) 0.0539(12) Uani 1 1 d . .
H17 H 0.752655 0.794919 0.712941 0.065 Uiso 1 1 calc R U
C9 C 0.6109(2) 0.8251(5) 0.8461(4) 0.0656(14) Uani 1 1 d . .
H9 H 0.591265 0.843229 0.790797 0.079 Uiso 1 1 calc R U
C15 C 0.5978(2) 0.5215(4) 0.8073(4) 0.0599(13) Uani 1 1 d . .
H15 H 0.599862 0.559370 0.861710 0.072 Uiso 1 1 calc R U
C18 C 0.8185(2) 0.7021(5) 0.7243(4) 0.0636(14) Uani 1 1 d . .
H18 H 0.841993 0.754692 0.709296 0.076 Uiso 1 1 calc R U
C1 C 0.5590(2) 0.8201(4) 0.4222(4) 0.0587(13) Uani 1 1 d . .
C2 C 0.5361(2) 0.6983(4) 0.5563(4) 0.0632(14) Uani 1 1 d . .
C19 C 0.8369(2) 0.6022(5) 0.7443(4) 0.0697(15) Uani 1 1 d . .
H19 H 0.872892 0.586036 0.741412 0.084 Uiso 1 1 calc R U
C14 C 0.5702(2) 0.4259(5) 0.7979(5) 0.0762(17) Uani 1 1 d . .
H14 H 0.554132 0.399102 0.846515 0.091 Uiso 1 1 calc R U
C13 C 0.5663(2) 0.3706(5) 0.7184(5) 0.0705(16) Uani 1 1 d . .
H13 H 0.547458 0.306604 0.712929 0.085 Uiso 1 1 calc R U
C11 C 0.6187(2) 0.5038(4) 0.6547(4) 0.0580(13) Uani 1 1 d . .
H11 H 0.635457 0.529195 0.606375 0.070 Uiso 1 1 calc R U
C20 C 0.8027(2) 0.5250(5) 0.7688(5) 0.0794(18) Uani 1 1 d . .
H20 H 0.815838 0.457416 0.785178 0.095 Uiso 1 1 calc R U
C21 C 0.7492(2) 0.5474(4) 0.7690(4) 0.0676(15) Uani 1 1 d . .
H21 H 0.725948 0.494075 0.783593 0.081 Uiso 1 1 calc R U
C5 C 0.6788(3) 0.7223(5) 0.9294(4) 0.0730(16) Uani 1 1 d . .
H5 H 0.705116 0.669738 0.932170 0.088 Uiso 1 1 calc R U
C12 C 0.5901(2) 0.4089(4) 0.6458(4) 0.0687(15) Uani 1 1 d . .
H12 H 0.587063 0.371414 0.591156 0.082 Uiso 1 1 calc R U
C8 C 0.6005(3) 0.8774(6) 0.9243(5) 0.087(2) Uani 1 1 d . .
H8 H 0.573575 0.928567 0.922351 0.105 Uiso 1 1 calc R U
C7 C 0.6306(3) 0.8520(6) 1.0038(4) 0.0834(19) Uani 1 1 d . .
H7 H 0.624548 0.887858 1.056654 0.100 Uiso 1 1 calc R U
C6 C 0.6691(3) 0.7763(6) 1.0086(4) 0.089(2) Uani 1 1 d . .
H6 H 0.689123 0.760059 1.064080 0.106 Uiso 1 1 calc R U
O7 O 0.736801 0.531552 0.485028 0.142 Uani 1 1 d . U
H7A H 0.705895 0.515688 0.464789 0.213 Uiso 1 1 calc R U

loop_
_atom_site_aniso_label
_atom_site_aniso_U_11
_atom_site_aniso_U_22
_atom_site_aniso_U_33
_atom_site_aniso_U_23
_atom_site_aniso_U_13
_atom_site_aniso_U_12
Re1 0.03562(9) 0.04461(11) 0.04922(11) -0.00169(9) 0.00663(7) 0.00482(8)
P1 0.0486(6) 0.0366(6) 0.0401(6) -0.0001(5) 0.0080(5) -0.0016(5)
O4 0.0589(19) 0.0434(17) 0.0482(18) 0.0026(14) 0.0012(15) 0.0002(15)
O6 0.0395(16) 0.0402(15) 0.0509(18) -0.0047(14) 0.0107(13) 0.0005(13)
O5 0.0428(16) 0.0358(15) 0.0563(19) 0.0000(14) 0.0140(14) 0.0054(13)
O1 0.094(3) 0.093(3) 0.064(3) -0.005(2) -0.024(2) 0.031(3)
C23 0.043(2) 0.038(2) 0.035(2) 0.0010(18) 0.0090(17) -0.0005(18)
O3 0.079(3) 0.086(3) 0.135(4) -0.031(3) 0.032(3) 0.027(2)
C22 0.046(2) 0.034(2) 0.036(2) -0.0005(17) 0.0093(18) 0.0054(17)
C24 0.048 0.028 0.050 -0.004 0.014 -0.001
C4 0.047(2) 0.043(2) 0.046(3) -0.004(2) 0.011(2) -0.004(2)
C16 0.048(2) 0.041(2) 0.039(2) 0.0014(19) 0.0085(19) 0.0001(19)
O2 0.056(2) 0.101(4) 0.147(4) 0.008(3) 0.020(3) -0.027(2)
C10 0.047(2) 0.040(2) 0.052(3) 0.002(2) 0.003(2) -0.0008(19)
C3 0.048(3) 0.061(3) 0.072(4) -0.007(3) 0.014(2) 0.006(2)
C17 0.057(3) 0.048(3) 0.055(3) 0.007(2) -0.001(2) -0.005(2)
C9 0.074(4) 0.067(3) 0.057(3) -0.007(3) 0.012(3) 0.014(3)
C15 0.057(3) 0.062(3) 0.062(3) -0.002(3) 0.012(2) -0.018(3)
C18 0.051(3) 0.084(4) 0.054(3) 0.012(3) 0.002(2) -0.016(3)
C1 0.056(3) 0.054(3) 0.065(3) -0.005(3) 0.002(3) 0.012(2)
C2 0.046(3) 0.066(3) 0.078(4) -0.003(3) 0.010(3) 0.000(3)
C19 0.050(3) 0.091(4) 0.069(4) -0.001(3) 0.014(3) 0.005(3)
C14 0.065(4) 0.079(4) 0.088(4) 0.011(4) 0.023(3) -0.023(3)
C13 0.049(3) 0.055(3) 0.106(5) 0.006(3) 0.002(3) -0.014(2)
C11 0.071(3) 0.044(3) 0.060(3) -0.002(2) 0.012(3) -0.005(2)
C20 0.063(4) 0.063(4) 0.116(5) 0.007(4) 0.022(3) 0.016(3)
C21 0.059(3) 0.047(3) 0.100(5) 0.012(3) 0.022(3) 0.005(2)
C5 0.077(4) 0.091(4) 0.051(3) -0.006(3) 0.006(3) 0.018(3)
C12 0.067(3) 0.051(3) 0.085(4) -0.015(3) -0.004(3) 0.000(3)
C8 0.100(5) 0.084(4) 0.082(5) -0.022(4) 0.026(4) 0.021(4)
C7 0.093(5) 0.095(5) 0.066(4) -0.029(4) 0.024(4) -0.004(4)
C6 0.086(5) 0.132(6) 0.047(3) -0.012(4) 0.004(3) 0.004(4)
O7 0.133 0.096 0.204 -0.021 0.048 -0.017

loop_
_atom_type_symbol
_atom_type_description
_atom_type_scat_dispersion_real
_atom_type_scat_dispersion_imag
_atom_type_scat_source
C C 0.0033 0.0016 'International Tables Vol C Tables 4.2.6.8 and 6.1.1.4'
H H 0.0000 0.0000 'International Tables Vol C Tables 4.2.6.8 and 6.1.1.4'
O O 0.0106 0.0060 'International Tables Vol C Tables 4.2.6.8 and 6.1.1.4'
P P 0.1023 0.0942 'International Tables Vol C Tables 4.2.6.8 and 6.1.1.4'
Re Re -1.0185 7.2310 'International Tables Vol C Tables 4.2.6.8 and 6.1.1.4'

loop_
_geom_angle_atom_site_label_1
_geom_angle_atom_site_label_2
_geom_angle_atom_site_label_3
_geom_angle
_geom_angle_site_symmetry_1
_geom_angle_site_symmetry_3
C3 Re1 C1 88.0(2) . .
C3 Re1 C2 88.2(2) . .
C1 Re1 C2 87.0(2) . .
C3 Re1 O6 170.93(18) . .
C1 Re1 O6 97.09(17) . .
C2 Re1 O6 99.51(18) . .
C3 Re1 O5 97.13(18) . .
C1 Re1 O5 95.28(19) . .
C2 Re1 O5 174.24(17) . .
O6 Re1 O5 74.97(11) . .
C3 Re1 O4 94.77(19) . .
C1 Re1 O4 173.86(19) . .
C2 Re1 O4 98.6(2) . .
O6 Re1 O4 79.49(12) . .
O5 Re1 O4 78.95(12) . .
O4 P1 C10 114.1(2) . .
O4 P1 C4 109.0(2) . .
C10 P1 C4 108.6(2) . .
O4 P1 C16 109.1(2) . .
C10 P1 C16 107.2(2) . .
C4 P1 C16 108.7(2) . .
P1 O4 Re1 147.6(2) . .
C23 O6 Re1 115.7(3) . .
C22 O5 Re1 115.8(3) . .
O6 C23 C24 125.4(3) . .
O6 C23 C22 115.1(4) . .
C24 C23 C22 119.5(3) . .
O5 C22 C24 122.9(3) . 7_666
O5 C22 C23 116.1(4) . .
C24 C22 C23 120.9(3) 7_666 .
O7 C24 C23 122.64(17) . .
O7 C24 C22 117.71(17) . 7_666
C23 C24 C22 119.6(2) . 7_666
C5 C4 C9 118.6(5) . .
C5 C4 P1 122.6(4) . .
C9 C4 P1 118.8(4) . .
C21 C16 C17 118.2(4) . .
C21 C16 P1 123.3(4) . .
C17 C16 P1 118.5(3) . .
C11 C10 C15 119.5(4) . .
C11 C10 P1 118.7(4) . .
C15 C10 P1 121.8(4) . .
O3 C3 Re1 177.6(5) . .
C18 C17 C16 120.6(5) . .
C18 C17 H17 119.7 . .
C16 C17 H17 119.7 . .
C4 C9 C8 121.8(6) . .
C4 C9 H9 119.1 . .
C8 C9 H9 119.1 . .
C14 C15 C10 119.5(5) . .
C14 C15 H15 120.2 . .
C10 C15 H15 120.2 . .
C19 C18 C17 120.3(5) . .
C19 C18 H18 119.9 . .
C17 C18 H18 119.9 . .
O1 C1 Re1 179.5(5) . .
O2 C2 Re1 179.0(6) . .
C18 C19 C20 120.1(5) . .
C18 C19 H19 119.9 . .
C20 C19 H19 119.9 . .
C13 C14 C15 120.8(6) . .
C13 C14 H14 119.6 . .
C15 C14 H14 119.6 . .
C14 C13 C12 120.4(5) . .
C14 C13 H13 119.8 . .
C12 C13 H13 119.8 . .
C10 C11 C12 120.3(5) . .
C10 C11 H11 119.8 . .
C12 C11 H11 119.8 . .
C19 C20 C21 120.0(6) . .
C19 C20 H20 120.0 . .
C21 C20 H20 120.0 . .
C20 C21 C16 120.8(5) . .
C20 C21 H21 119.6 . .
C16 C21 H21 119.6 . .
C4 C5 C6 119.9(6) . .
C4 C5 H5 120.1 . .
C6 C5 H5 120.1 . .
C13 C12 C11 119.5(6) . .
C13 C12 H12 120.3 . .
C11 C12 H12 120.3 . .
C7 C8 C9 118.3(6) . .
C7 C8 H8 120.9 . .
C9 C8 H8 120.9 . .
C6 C7 C8 121.9(6) . .
C6 C7 H7 119.1 . .
C8 C7 H7 119.1 . .
C7 C6 C5 119.5(6) . .
C7 C6 H6 120.2 . .
C5 C6 H6 120.2 . .
C24 O7 H7A 109.5 . .

loop_
_geom_bond_atom_site_label_1
_geom_bond_atom_site_label_2
_geom_bond_distance
_geom_bond_site_symmetry_2
Re1 C3 1.890(5) .
Re1 C1 1.897(6) .
Re1 C2 1.913(6) .
Re1 O6 2.145(3) .
Re1 O5 2.147(3) .
Re1 O4 2.156(3) .
P1 O4 1.491(3) .
P1 C10 1.788(5) .
P1 C4 1.788(5) .
P1 C16 1.794(5) .
O6 C23 1.275(5) .
O5 C22 1.261(5) .
O1 C1 1.144(6) .
C23 C24 1.378(4) .
C23 C22 1.515(6) .
O3 C3 1.145(6) .
C22 C24 1.388(4) 7_666
C24 O7 1.31322(11) .
C4 C5 1.371(7) .
C4 C9 1.371(7) .
C16 C21 1.382(6) .
C16 C17 1.384(6) .
O2 C2 1.138(6) .
C10 C11 1.381(7) .
C10 C15 1.388(7) .
C17 C18 1.379(7) .
C17 H17 0.9300 .
C9 C8 1.383(8) .
C9 H9 0.9300 .
C15 C14 1.383(7) .
C15 H15 0.9300 .
C18 C19 1.355(8) .
C18 H18 0.9300 .
C19 C20 1.372(8) .
C19 H19 0.9300 .
C14 C13 1.358(8) .
C14 H14 0.9300 .
C13 C12 1.379(8) .
C13 H13 0.9300 .
C11 C12 1.386(7) .
C11 H11 0.9300 .
C20 C21 1.373(7) .
C20 H20 0.9300 .
C21 H21 0.9300 .
C5 C6 1.400(8) .
C5 H5 0.9300 .
C12 H12 0.9300 .
C8 C7 1.355(9) .
C8 H8 0.9300 .
C7 C6 1.351(9) .
C7 H7 0.9300 .
C6 H6 0.9300 .
O7 H7A 0.8200 .
